data_2023381
loop_
_publ_author_name
'Bationo, Valentin'
'Kambo, Konan Ren&#xe9;'
'Sorgho, Brahima'
'Sombi&#xe9;, Charles Bavouma'
'Thiam, El Walda'
'Semd&#xe9;, Rasman&#xe9;'
'Djand&#xe9;, Abdoulaye'
'Lecomte, Claude'
'Wenger, Emmanuel'

_publ_section_title
;
 Synthesis and structure of 2-oxo-2<i>H</i>-chromen-4-yl 4-bromo-benzoate:
 work carried out as part of the CNRS AFRAMED project.
;
_journal_coeditor_code HB8116
_journal_issue 'Pt 3'
_journal_name_full 'Acta crystallographica. Section E, Crystallographic communications'
_journal_page_first 200
_journal_page_last 203
_journal_paper_doi 10.1107/S2056989025000246
_journal_volume 81
_journal_year 2025
_chemical_formula_iupac 'C16 H9 Br O4'
_chemical_formula_moiety 'C16 H9 Br O4'
_chemical_formula_sum 'C16 H9 Br O4'
_chemical_formula_weight 345.14
_chemical_name_systematic
;
2-Oxo-2<i>H</i>-chromen-4-yl 4-bromobenzoate
;
_space_group_crystal_system orthorhombic
_space_group_IT_number 19
_space_group_name_Hall 'P 2ac 2ab'
_space_group_name_H-M_alt 'P 21 21 21'
_atom_sites_solution_hydrogens difmap
_audit_creation_method SHELXL-2013
_cell_angle_alpha 90
_cell_angle_beta 90
_cell_angle_gamma 90
_cell_formula_units_Z 4
_cell_length_a 5.4003(11)
_cell_length_b 6.367(2)
_cell_length_c 38.404(8)
_cell_measurement_reflns_used 4940
_cell_measurement_temperature 100(2)
_cell_measurement_theta_max 30.580
_cell_measurement_theta_min 2.297
_cell_volume 1320.5(6)
_computing_cell_refinement
;
SAINT (Bruker, 2014)
;
_computing_data_collection
;
APEX2 (Bruker, 2014)
;
_computing_data_reduction
;
SAINT (Bruker, 2014)
;
_computing_structure_refinement
;
SHELXL2013 (Sheldrick, 2015b)
;
_computing_structure_solution
;
<i>SHELXT</i> (Sheldrick, 2015a)
;
_diffrn_ambient_temperature 100(2)
_diffrn_measured_fraction_theta_full 0.994
_diffrn_measured_fraction_theta_max 0.997
_diffrn_measurement_device_type 'Bruker D8 Venture'
_diffrn_measurement_method '\f and \w scans'
_diffrn_radiation_type MoK\a
_diffrn_radiation_wavelength 0.71073
_diffrn_reflns_av_R_equivalents 0.0335
_diffrn_reflns_av_unetI/netI 0.0213
_diffrn_reflns_limit_h_max 8
_diffrn_reflns_limit_h_min -7
_diffrn_reflns_limit_k_max 9
_diffrn_reflns_limit_k_min -9
_diffrn_reflns_limit_l_max 58
_diffrn_reflns_limit_l_min -58
_diffrn_reflns_number 37156
_diffrn_reflns_theta_full 25.242
_diffrn_reflns_theta_max 33.065
_diffrn_reflns_theta_min 3.243
_exptl_absorpt_coefficient_mu 3.126
_exptl_absorpt_correction_T_max 0.895
_exptl_absorpt_correction_T_min 0.731
_exptl_absorpt_correction_type multi-scan
_exptl_absorpt_process_details
;
(SADBAS; Krause <i>et al.</i>,  2015)
;
_exptl_crystal_colour colourless
_exptl_crystal_density_diffrn 1.736
_exptl_crystal_description prism
_exptl_crystal_F_000 688
_exptl_crystal_size_max 0.274
_exptl_crystal_size_mid 0.207
_exptl_crystal_size_min 0.128
_refine_diff_density_max 0.890
_refine_diff_density_min -0.867
_refine_ls_abs_structure_details
;
Flack <i>x</i> determined using 1967 quotients
[(<i>I</i>^+^)-(<i>I</i>^-^)]/[(<i>I</i>^+^)+(<i>I</i>^-^)]
(Parsons <i>et al.</i>,  2013)
;
_refine_ls_abs_structure_Flack 0.008(3)
_refine_ls_extinction_method none
_refine_ls_goodness_of_fit_ref 1.110
_refine_ls_hydrogen_treatment refall
_refine_ls_matrix_type full
_refine_ls_number_parameters 226
_refine_ls_number_reflns 4975
_refine_ls_number_restraints 2
_refine_ls_restrained_S_all 1.111
_refine_ls_R_factor_all 0.0301
_refine_ls_R_factor_gt 0.0294
_refine_ls_shift/su_max 0.001
_refine_ls_shift/su_mean 0.000
_refine_ls_structure_factor_coef Fsqd
_refine_ls_weighting_details 'w=1/[\s^2^(Fo^2^)+(0.0042P)^2^+1.5505P] where P=(Fo^2^+2Fc^2^)/3'
_refine_ls_weighting_scheme calc
_refine_ls_wR_factor_gt 0.0636
_refine_ls_wR_factor_ref 0.0638
_reflns_number_gt 4880
_reflns_number_total 4975
_reflns_threshold_expression 'I > 2\s(I)'
_cod_data_source_file hb8116.cif
_cod_data_source_block I
_cod_depositor_comments 'Adding full bibliography for 2023381.cif.'
_cod_original_cell_volume 1320.4(6)
_cod_database_code 2023381
_shelx_space_group_comment
;
The symmetry employed for this shelxl refinement is uniquely defined
by the following loop, which should always be used as a source of
symmetry information in preference to the above space-group names.
They are only intended as comments.
;
_shelx_estimated_absorpt_t_min 0.481
_shelx_estimated_absorpt_t_max 0.690
_shelxl_version_number .2013

loop_
_space_group_symop_operation_xyz
'x, y, z'
'-x+1/2, -y, z+1/2'
'x+1/2, -y+1/2, -z'
'-x, y+1/2, -z+1/2'

loop_
_atom_site_type_symbol
_atom_site_label
_atom_site_fract_x
_atom_site_fract_y
_atom_site_fract_z
_atom_site_U_iso_or_equiv
_atom_site_adp_type
_atom_site_calc_flag
_atom_site_occupancy
_atom_site_disorder_assembly
_atom_site_disorder_group
Br Br1 0.42360(5) -0.17161(4) 0.27424(2) 0.02298(6) Uani d 1 . .
C C5 0.3903(4) 0.3282(4) 0.34326(6) 0.0189(4) Uani d 1 . .
O O2 0.2448(3) 0.6887(3) 0.37643(4) 0.0196(3) Uani d 1 . .
C C2 0.0989(5) 0.1701(5) 0.28876(6) 0.0209(4) Uani d 1 . .
O O3 -0.1051(4) 1.3465(3) 0.41125(5) 0.0301(4) Uani d 1 . .
C C8 0.2098(5) 0.8636(4) 0.39677(6) 0.0173(4) Uani d 1 . .
O O4 0.2035(4) 1.2090(3) 0.44169(5) 0.0231(4) Uani d 1 . .
O O1 -0.1096(4) 0.7132(3) 0.34419(6) 0.0291(5) Uani d 1 . .
C C7 0.0804(6) 0.6245(4) 0.35106(6) 0.0189(4) Uani d 1 . .
C C3 0.0272(4) 0.3517(4) 0.30635(6) 0.0192(4) Uani d 1 . .
C C6 0.4630(5) 0.1452(4) 0.32592(6) 0.0188(4) Uani d 1 . .
C C15 0.5666(5) 0.7219(4) 0.43182(6) 0.0190(4) Uani d 1 . .
C C4 0.1718(5) 0.4307(4) 0.33372(6) 0.0175(4) Uani d 1 . .
C C9 0.0415(5) 1.0175(4) 0.39187(7) 0.0209(5) Uani d 1 . .
C C12 0.5369(5) 1.0775(4) 0.47484(7) 0.0225(5) Uani d 1 . .
C C11 0.3749(5) 1.0522(4) 0.44687(6) 0.0183(4) Uani d 1 . .
C C10 0.0358(5) 1.1996(4) 0.41461(7) 0.0219(5) Uani d 1 . .
C C16 0.3865(5) 0.8749(4) 0.42525(6) 0.0162(4) Uani d 1 . .
C C14 0.7299(5) 0.7462(4) 0.45953(7) 0.0217(5) Uani d 1 . .
C C1 0.3163(5) 0.0707(4) 0.29888(6) 0.0179(4) Uani d 1 . .
C C13 0.7138(5) 0.9227(5) 0.48089(7) 0.0228(5) Uani d 1 . .
H H15 0.579(7) 0.600(5) 0.4167(8) 0.019(8) Uiso d 1 . .
H H9 -0.096(8) 1.018(6) 0.3743(9) 0.029(9) Uiso d 1 . .
H H2 -0.004(4) 0.106(4) 0.2698(6) 0.026(9) Uiso d 1 . .
H H13 0.823(6) 0.936(5) 0.5001(9) 0.021(9) Uiso d 1 . .
H H3 -0.124(6) 0.423(5) 0.2999(8) 0.015(8) Uiso d 1 . .
H H12 0.518(6) 1.206(6) 0.4896(9) 0.027(9) Uiso d 1 . .
H H6 0.597(7) 0.074(5) 0.3328(8) 0.016(8) Uiso d 1 . .
H H14 0.851(7) 0.640(6) 0.4629(9) 0.026(9) Uiso d 1 . .
H H5 0.492(7) 0.386(6) 0.3636(10) 0.037(11) Uiso d 1 . .

loop_
_atom_site_aniso_label
_atom_site_aniso_U_11
_atom_site_aniso_U_22
_atom_site_aniso_U_33
_atom_site_aniso_U_12
_atom_site_aniso_U_13
_atom_site_aniso_U_23
Br1 0.02724(11) 0.02177(10) 0.01994(10) 0.00231(11) -0.00180(10) -0.00603(9)
C5 0.0192(10) 0.0202(10) 0.0172(9) -0.0005(10) -0.0020(8) -0.0020(9)
O2 0.0223(8) 0.0163(8) 0.0201(8) 0.0048(7) -0.0044(6) -0.0035(7)
C2 0.0224(11) 0.0223(10) 0.0181(9) 0.0002(12) -0.0044(8) 0.0000(9)
O3 0.0362(11) 0.0234(9) 0.0308(9) 0.0166(10) 0.0030(8) -0.0011(8)
C8 0.0202(10) 0.0147(10) 0.0169(9) 0.0023(8) 0.0016(8) 0.0000(7)
O4 0.0279(9) 0.0174(9) 0.0238(8) 0.0066(7) 0.0018(7) -0.0035(7)
O1 0.0261(10) 0.0266(10) 0.0345(10) 0.0087(8) -0.0092(8) -0.0063(8)
C7 0.0213(10) 0.0174(10) 0.0182(9) 0.0006(9) -0.0019(9) 0.0013(7)
C3 0.0190(10) 0.0192(11) 0.0194(9) 0.0003(9) -0.0020(8) 0.0010(8)
C6 0.0185(11) 0.0193(11) 0.0185(9) 0.0014(9) -0.0014(8) -0.0014(8)
C15 0.0213(10) 0.0177(10) 0.0180(9) 0.0037(9) -0.0007(9) -0.0007(7)
C4 0.0199(10) 0.0177(10) 0.0148(9) -0.0009(9) -0.0008(8) -0.0002(8)
C9 0.0231(12) 0.0187(10) 0.0210(10) 0.0073(9) 0.0002(9) 0.0000(8)
C12 0.0266(14) 0.0215(11) 0.0195(10) -0.0011(10) 0.0015(9) -0.0045(9)
C11 0.0207(12) 0.0162(10) 0.0181(10) 0.0020(8) 0.0019(8) -0.0005(8)
C10 0.0248(12) 0.0177(11) 0.0231(10) 0.0057(9) 0.0043(9) 0.0003(8)
C16 0.0190(11) 0.0144(9) 0.0150(9) 0.0017(8) 0.0021(8) -0.0002(7)
C14 0.0228(11) 0.0225(11) 0.0199(11) 0.0037(10) -0.0014(9) 0.0002(9)
C1 0.0216(11) 0.0178(10) 0.0141(9) -0.0010(9) 0.0029(8) -0.0009(8)
C13 0.0242(12) 0.0247(12) 0.0195(11) -0.0020(10) -0.0020(9) -0.0015(9)

loop_
_atom_type_symbol
_atom_type_description
_atom_type_scat_dispersion_real
_atom_type_scat_dispersion_imag
_atom_type_scat_source
C C 0.0033 0.0016 'International Tables Vol C Tables 4.2.6.8 and 6.1.1.4'
H H 0.0000 0.0000 'International Tables Vol C Tables 4.2.6.8 and 6.1.1.4'
Br Br -0.2901 2.4595 'International Tables Vol C Tables 4.2.6.8 and 6.1.1.4'
O O 0.0106 0.0060 'International Tables Vol C Tables 4.2.6.8 and 6.1.1.4'

loop_
_geom_angle_atom_site_label_1
_geom_angle_atom_site_label_2
_geom_angle_atom_site_label_3
_geom_angle_site_symmetry_1
_geom_angle_site_symmetry_3
_geom_angle
_geom_angle_publ_flag
C4 C5 C6 . . 120.1(2) ?
C4 C5 H5 . . 119(2) ?
C6 C5 H5 . . 121(2) ?
C8 O2 C7 . . 123.6(2) ?
C1 C2 C3 . . 118.5(2) ?
C1 C2 H2 . . 119.2(9) ?
C3 C2 H2 . . 122.3(9) ?
C9 C8 O2 . . 127.0(2) ?
C9 C8 C16 . . 120.7(2) ?
O2 C8 C16 . . 112.2(2) ?
C11 O4 C10 . . 121.3(2) ?
O1 C7 O2 . . 124.5(2) ?
O1 C7 C4 . . 125.2(2) ?
O2 C7 C4 . . 110.4(2) ?
C2 C3 C4 . . 120.4(2) ?
C2 C3 H3 . . 120.1(19) ?
C4 C3 H3 . . 119.5(19) ?
C1 C6 C5 . . 118.7(2) ?
C1 C6 H6 . . 120(2) ?
C5 C6 H6 . . 121(2) ?
C14 C15 C16 . . 120.1(2) ?
C14 C15 H15 . . 120(2) ?
C16 C15 H15 . . 120(2) ?
C5 C4 C3 . . 119.9(2) ?
C5 C4 C7 . . 123.4(2) ?
C3 C4 C7 . . 116.6(2) ?
C8 C9 C10 . . 120.7(2) ?
C8 C9 H9 . . 127(2) ?
C10 C9 H9 . . 113(2) ?
C13 C12 C11 . . 118.5(2) ?
C13 C12 H12 . . 124(2) ?
C11 C12 H12 . . 118(2) ?
O4 C11 C12 . . 116.7(2) ?
O4 C11 C16 . . 121.9(2) ?
C12 C11 C16 . . 121.4(2) ?
O3 C10 O4 . . 117.3(2) ?
O3 C10 C9 . . 124.4(3) ?
O4 C10 C9 . . 118.3(2) ?
C15 C16 C11 . . 119.0(2) ?
C15 C16 C8 . . 123.9(2) ?
C11 C16 C8 . . 117.2(2) ?
C15 C14 C13 . . 120.0(3) ?
C15 C14 H14 . . 118(2) ?
C13 C14 H14 . . 122(2) ?
C2 C1 C6 . . 122.4(2) ?
C2 C1 Br1 . . 119.22(19) ?
C6 C1 Br1 . . 118.39(19) ?
C12 C13 C14 . . 121.0(3) ?
C12 C13 H13 . . 120(2) ?
C14 C13 H13 . . 119(2) ?

loop_
_geom_bond_atom_site_label_1
_geom_bond_atom_site_label_2
_geom_bond_site_symmetry_2
_geom_bond_distance
_geom_bond_publ_flag
Br1 C1 . 1.900(3) ?
C5 C4 . 1.397(4) ?
C5 C6 . 1.398(4) ?
C5 H5 . 1.02(4) ?
O2 C8 . 1.373(3) ?
O2 C7 . 1.380(3) ?
C2 C1 . 1.389(4) ?
C2 C3 . 1.394(4) ?
C2 H2 . 1.002(12) ?
O3 C10 . 1.213(3) ?
C8 C9 . 1.350(3) ?
C8 C16 . 1.453(3) ?
O4 C11 . 1.376(3) ?
O4 C10 . 1.380(3) ?
O1 C7 . 1.200(3) ?
C7 C4 . 1.487(3) ?
C3 C4 . 1.403(3) ?
C3 H3 . 0.97(3) ?
C6 C1 . 1.389(3) ?
C6 H6 . 0.89(4) ?
C15 C14 . 1.391(4) ?
C15 C16 . 1.400(3) ?
C15 H15 . 0.97(3) ?
C9 C10 . 1.452(4) ?
C9 H9 . 1.00(4) ?
C12 C13 . 1.392(4) ?
C12 C11 . 1.394(4) ?
C12 H12 . 1.00(4) ?
C11 C16 . 1.403(3) ?
C14 C13 . 1.394(4) ?
C14 H14 . 0.95(4) ?
C13 H13 . 0.95(3) ?

loop_
_geom_hbond_atom_site_label_D
_geom_hbond_atom_site_label_H
_geom_hbond_atom_site_label_A
_geom_hbond_site_symmetry_A
_geom_hbond_distance_DH
_geom_hbond_distance_HA
_geom_hbond_distance_DA
_geom_hbond_angle_DHA
C9 H9 O1 . 1.00(4) 2.26(4) 2.788(3) 111(3)
C15 H15 O3 1_645 0.97(3) 2.36(4) 3.079(3) 131(3)

loop_
_geom_torsion_atom_site_label_1
_geom_torsion_atom_site_label_2
_geom_torsion_atom_site_label_3
_geom_torsion_atom_site_label_4
_geom_torsion_site_symmetry_1
_geom_torsion_site_symmetry_2
_geom_torsion_site_symmetry_3
_geom_torsion_site_symmetry_4
_geom_torsion
_geom_torsion_publ_flag
C7 O2 C8 C9 . . . . -12.3(4) ?
C7 O2 C8 C16 . . . . 169.9(2) ?
C8 O2 C7 O1 . . . . -0.3(4) ?
C8 O2 C7 C4 . . . . 179.9(2) ?
C1 C2 C3 C4 . . . . -0.3(4) ?
C4 C5 C6 C1 . . . . 1.1(4) ?
C6 C5 C4 C3 . . . . -1.0(4) ?
C6 C5 C4 C7 . . . . 179.4(2) ?
C2 C3 C4 C5 . . . . 0.6(4) ?
C2 C3 C4 C7 . . . . -179.8(2) ?
O1 C7 C4 C5 . . . . -177.8(3) ?
O2 C7 C4 C5 . . . . 2.0(3) ?
O1 C7 C4 C3 . . . . 2.5(4) ?
O2 C7 C4 C3 . . . . -177.7(2) ?
O2 C8 C9 C10 . . . . -176.5(2) ?
C16 C8 C9 C10 . . . . 1.0(4) ?
C10 O4 C11 C12 . . . . 179.6(2) ?
C10 O4 C11 C16 . . . . -0.6(4) ?
C13 C12 C11 O4 . . . . -179.7(2) ?
C13 C12 C11 C16 . . . . 0.5(4) ?
C11 O4 C10 O3 . . . . -178.2(2) ?
C11 O4 C10 C9 . . . . 1.0(4) ?
C8 C9 C10 O3 . . . . 177.9(3) ?
C8 C9 C10 O4 . . . . -1.3(4) ?
C14 C15 C16 C11 . . . . 0.3(4) ?
C14 C15 C16 C8 . . . . 179.5(2) ?
O4 C11 C16 C15 . . . . 179.5(2) ?
C12 C11 C16 C15 . . . . -0.7(4) ?
O4 C11 C16 C8 . . . . 0.3(3) ?
C12 C11 C16 C8 . . . . -179.9(2) ?
C9 C8 C16 C15 . . . . -179.7(2) ?
O2 C8 C16 C15 . . . . -1.8(3) ?
C9 C8 C16 C11 . . . . -0.6(4) ?
O2 C8 C16 C11 . . . . 177.3(2) ?
C16 C15 C14 C13 . . . . 0.2(4) ?
C3 C2 C1 C6 . . . . 0.4(4) ?
C3 C2 C1 Br1 . . . . -177.87(19) ?
C5 C6 C1 C2 . . . . -0.8(4) ?
C5 C6 C1 Br1 . . . . 177.48(19) ?
C11 C12 C13 C14 . . . . 0.1(4) ?
C15 C14 C13 C12 . . . . -0.5(4) ?
